data_2004482
loop_
_publ_author_name
'Abrahams, I.'
'Grimes, S. M.'
'Johnston, S. R.'
'Knowles, J. C.'

_publ_section_title
;
 Tin(II) Oxyhydroxide by X-ray Powder Diffraction
;
_journal_issue 2
_journal_name_full 'Acta Crystallographica Section C'
_journal_page_first 286
_journal_page_last 288
_journal_paper_doi 10.1107/S0108270195012625
_journal_volume 52
_journal_year 1996
_chemical_compound_source Synthetic
_chemical_formula_moiety 'Sn6 O4 (OH)4'
_chemical_formula_sum 'H4 O8 Sn6'
_chemical_formula_weight 844.16
_chemical_name_mineral Hydroromarchite
_space_group_IT_number 114
_symmetry_cell_setting tetragonal
_symmetry_space_group_name_Hall 'P -4 2n'
_symmetry_space_group_name_H-M 'P -4 21 c'
_atom_type_scat_source IntTabIV
_cell_angle_alpha 90
_cell_angle_beta 90
_cell_angle_gamma 90
_cell_formula_units_Z 2
_cell_length_a 7.9268(4)
_cell_length_b 7.9268(4)
_cell_length_c 9.1025(5)
_cell_measurement_reflns_used 464
_cell_measurement_temperature 298
_cell_measurement_theta_max 55
_cell_measurement_theta_min 5
_cell_volume 571.95(5)
_computing_molecular_graphics 'SNOOPI (Davies, 1983)'
_computing_publication_material 'Word for Windows 6.0 (Microsoft, 1994)'
_computing_structure_refinement GSAS
_computing_structure_solution 'GSAS (Larson & Von Dreele, 1987)'
_database_code_amcsd 0010306
_diffrn_measurement_device 'Siemens D-5000 X-ray'
_diffrn_measurement_method '\q/2\q scan'
_diffrn_radiation_type CuK\a
_diffrn_radiation_wavelength 1.54184
_exptl_absorpt_coefficient_mu 105.6
_exptl_crystal_colour white
_exptl_crystal_density_diffrn 4.904
_exptl_crystal_description powder
_refine_ls_hydrogen_treatment 'H atoms not located'
_refine_ls_number_parameters 33
_refine_ls_number_reflns 464
_refine_ls_R_factor_obs 0.0332
_refine_ls_shift/esd_max -0.10
_refine_ls_structure_factor_coef 'profile intensities'
_refine_ls_weighting_scheme ?
_refine_ls_wR_factor_obs 0.0436
_cod_data_source_file br1120.cif
_cod_data_source_block br1120a
_cod_depositor_comments
;
The following automatic conversions were performed:

'_refine_ls_weighting_scheme' value ' N/A' was changed to '?' - the
value is perceived as not measured.

Automatic conversion script
Id: cif_fix_values 3143 2015-03-26 13:38:13Z robertas 
;
_cod_original_cell_volume 571.94(8)
_cod_database_code 2004482

loop_
_space_group_symop_operation_xyz
x,y,z
-x,-y,z
y,-x,-z
-y,x,-z
1/2-x,1/2+y,1/2-z
1/2+x,1/2-y,1/2-z
1/2-y,1/2-x,1/2+z
1/2+y,1/2+x,1/2+z

loop_
_atom_site_label
_atom_site_fract_x
_atom_site_fract_y
_atom_site_fract_z
_atom_site_U_iso_or_equiv
Sn(1) 0.1218(2) 0.2917(2) -.0038(6) 0.027(1)
Sn(2) 0.0 0.0 0.2757(2) 0.032(3)
O(1) 0.2606(17) 0.0900(23) 0.1730(15) 0.019(3)
O(2) -.0974(29) 0.1945(19) 0.1277(15) 0.019

loop_
_geom_angle_atom_site_label_1
_geom_angle_atom_site_label_2
_geom_angle_atom_site_label_3
_geom_angle_site_symmetry_1
_geom_angle_site_symmetry_3
_geom_angle
_geom_angle_publ_flag
O(1) Sn(1) O(1) . 4 132.9(6) yes
O(1) Sn(1) O(2) . 3 75.3(6) yes
O(1) Sn(1) O(2) 4 3 75.4(6) yes
O(1) Sn(2) O(1) . 2 133.7(7) yes
O(1) Sn(2) O(2) . . 81.5(7) yes
Sn(1) O(1) Sn(1) . 3 94.7(5) yes
Sn(1) O(1) Sn(2) 3 . 97.9(6) yes
Sn(1) O(2) Sn(1) . 4 113.3(6) yes
Sn(1) O(2) Sn(2) 4 . 114.7(8) yes
O(1) Sn(1) O(2) . . 77.3(6) yes
O(1) Sn(1) O(2) 4 . 75.8(6) yes
O(2) Sn(1) O(2) . 3 105.1(8) yes
O(1) Sn(2) O(2) . 2 70.3(7) yes
O(2) Sn(2) O(2) . 2 104.0(8) yes
Sn(1) O(1) Sn(2) . . 93.6(5) yes
Sn(1) O(2) Sn(2) . . 107.3(9) yes

loop_
_geom_bond_atom_site_label_1
_geom_bond_atom_site_label_2
_geom_bond_site_symmetry_2
_geom_bond_distance
_geom_bond_publ_flag
Sn(1) O(1) . 2.52(2) yes
Sn(1) O(1) 4 2.29(2) yes
Sn(1) O(2) . 2.25(2) yes
Sn(1) O(2) 3 1.99(2) yes
Sn(2) O(1) . 2.380(10) yes
Sn(2) O(1) 2 2.380(10) yes
Sn(2) O(2) . 2.19(2) yes
Sn(2) O(2) 2 2.19(2) yes

loop_
_geom_contact_atom_site_label_1
_geom_contact_atom_site_label_2
_geom_contact_distance
_geom_contact_site_symmetry_2
_geom_contact_publ_flag
O(1) O(2) 2.73(2) 6 yes
Sn(1) Sn(1) 3.826(3) 2_565 yes
Sn(2) Sn(2) 4.083(3) 4_556 yes

loop_
_cod_related_entry_id
_cod_related_entry_database
_cod_related_entry_code
1 AMCSD 0010306
